data_7057365
loop_
_publ_author_name
'Bedekovi\'c, Nikola'
'Stilinovi\'c, Vladimir'
'Fri\<s\<ci\'c, Tomislav'
'Cin\<ci\'c, Dominik'

_publ_section_title
;
 Comparison of isomericmeta- andpara-diiodotetrafluorobenzene as halogen
 bond donors in crystal engineering
;
_journal_issue 13
_journal_name_full 'New Journal of Chemistry'
_journal_page_first 10584
_journal_paper_doi 10.1039/C8NJ01368C
_journal_volume 42
_journal_year 2018
_chemical_formula_moiety 'C6 F4 I2, C8 H11 N'
_chemical_formula_sum 'C14 H11 F4 I2 N'
_chemical_formula_weight 523.04
_space_group_crystal_system triclinic
_space_group_IT_number 2
_space_group_name_Hall '-P 1'
_space_group_name_H-M_alt 'P -1'
_symmetry_space_group_name_Hall '-P 1'
_symmetry_space_group_name_H-M 'P -1'
_atom_sites_solution_hydrogens geom
_audit_creation_method SHELXL-2014/7
_audit_update_record
;
2018-04-25 deposited with the CCDC.
2018-04-27 downloaded from the CCDC.
;
_cell_angle_alpha 94.666(13)
_cell_angle_beta 92.374(14)
_cell_angle_gamma 113.149(13)
_cell_formula_units_Z 2
_cell_length_a 8.0923(12)
_cell_length_b 8.9366(11)
_cell_length_c 12.186(2)
_cell_measurement_reflns_used 1911
_cell_measurement_temperature 295(2)
_cell_measurement_theta_max 36.4603
_cell_measurement_theta_min 3.9337
_cell_volume 805.0(2)
_computing_cell_refinement
;
        CrysAlis RED, Oxford Diffraction Ltd.,
        Version 1.171.32.29 (release 10-06-2008 CrysAlis171 .NET)
        (compiled Jun 10 2008,16:49:55)
;
_computing_data_collection
;
        CrysAlis CCD, Oxford Diffraction Ltd.,
        Version 1.171.32.29 (release 10-06-2008 CrysAlis171 .NET)
        (compiled Jun 10 2008,16:49:55)
;
_computing_data_reduction
;
        CrysAlis RED, Oxford Diffraction Ltd.,
        Version 1.171.32.29 (release 10-06-2008 CrysAlis171 .NET)
        (compiled Jun 10 2008,16:49:55)
;
_computing_molecular_graphics 'MERCURY (C.F. Macrae et al , 2008)'
_computing_publication_material 'SHELXL-2014/7 (Sheldrick, 2014)'
_computing_structure_refinement 'SHELXL-2014/7 (Sheldrick, 2014)'
_computing_structure_solution 'SHELXS-97 (Sheldrick, 1990)'
_diffrn_ambient_temperature 295(2)
_diffrn_detector_area_resol_mean 16.3426
_diffrn_measured_fraction_theta_full 0.983
_diffrn_measured_fraction_theta_max 0.983
_diffrn_measurement_device_type
;
Oxford Diffraction Xcalibur CCD
diffractometer
;
_diffrn_measurement_method 'omega scan'
_diffrn_radiation_type MoK\a
_diffrn_radiation_wavelength 0.71073
_diffrn_reflns_av_R_equivalents 0.0679
_diffrn_reflns_av_unetI/netI 0.0951
_diffrn_reflns_Laue_measured_fraction_full 0.983
_diffrn_reflns_Laue_measured_fraction_max 0.983
_diffrn_reflns_limit_h_max 9
_diffrn_reflns_limit_h_min -9
_diffrn_reflns_limit_k_max 10
_diffrn_reflns_limit_k_min -10
_diffrn_reflns_limit_l_max 14
_diffrn_reflns_limit_l_min -13
_diffrn_reflns_number 5757
_diffrn_reflns_point_group_measured_fraction_full 0.983
_diffrn_reflns_point_group_measured_fraction_max 0.983
_diffrn_reflns_theta_full 24.998
_diffrn_reflns_theta_max 24.998
_diffrn_reflns_theta_min 3.971
_diffrn_source 'Enhance (Mo) X-ray Source'
_exptl_absorpt_coefficient_mu 3.938
_exptl_absorpt_correction_T_max 1.00000
_exptl_absorpt_correction_T_min 0.27785
_exptl_absorpt_correction_type multi-scan
_exptl_absorpt_process_details
;
CrysAlis RED, Oxford Diffraction Ltd.,
Version 1.171.32.29 (release 10-06-2008 CrysAlis171 .NET)
(compiled Jun 10 2008,16:49:55)
Empirical absorption correction using spherical harmonics,
 implemented in SCALE3 ABSPACK scaling algorithm.
;
_exptl_crystal_colour colourless
_exptl_crystal_density_diffrn 2.158
_exptl_crystal_description block
_exptl_crystal_F_000 488
_exptl_crystal_size_max 0.51
_exptl_crystal_size_mid 0.45
_exptl_crystal_size_min 0.41
_refine_diff_density_max 1.131
_refine_diff_density_min -1.297
_refine_diff_density_rms 0.173
_refine_ls_extinction_method none
_refine_ls_goodness_of_fit_ref 0.834
_refine_ls_hydrogen_treatment constr
_refine_ls_matrix_type full
_refine_ls_number_parameters 193
_refine_ls_number_reflns 2788
_refine_ls_number_restraints 0
_refine_ls_restrained_S_all 0.834
_refine_ls_R_factor_all 0.1065
_refine_ls_R_factor_gt 0.0562
_refine_ls_shift/su_max 0.000
_refine_ls_shift/su_mean 0.000
_refine_ls_structure_factor_coef Fsqd
_refine_ls_weighting_details 'w=1/[\s^2^(Fo^2^)+(0.0810P)^2^] where P=(Fo^2^+2Fc^2^)/3'
_refine_ls_weighting_scheme calc
_refine_ls_wR_factor_gt 0.1246
_refine_ls_wR_factor_ref 0.1384
_reflns_Friedel_coverage 0.000
_reflns_number_gt 1508
_reflns_number_total 2788
_reflns_threshold_expression 'I > 2\s(I)'
_cod_data_source_file c8nj01368c2.cif
_cod_data_source_block II13
_cod_depositor_comments 'Adding full bibliography for 7057346--7057365.cif.'
_cod_original_cell_volume 805.1(2)
_cod_database_code 7057365
_shelx_shelxl_version_number 2014/7
_shelx_space_group_comment
;
The symmetry employed for this shelxl refinement is uniquely defined
by the following loop, which should always be used as a source of
symmetry information in preference to the above space-group names.
They are only intended as comments.
;

loop_
_space_group_symop_operation_xyz
'x, y, z'
'-x, -y, -z'

loop_
_atom_site_label
_atom_site_type_symbol
_atom_site_fract_x
_atom_site_fract_y
_atom_site_fract_z
_atom_site_U_iso_or_equiv
_atom_site_adp_type
_atom_site_occupancy
_atom_site_site_symmetry_order
_atom_site_calc_flag
_atom_site_refinement_flags_posn
_atom_site_refinement_flags_adp
I1 I -0.16330(9) -0.30993(8) 0.27041(7) 0.0663(3) Uani 1 1 d . .
I2 I -0.00601(11) 0.31352(10) 0.06234(7) 0.0777(3) Uani 1 1 d . .
F4 F 0.1365(9) -0.0417(8) 0.4417(5) 0.0800(19) Uani 1 1 d . .
F2 F 0.2509(10) 0.4420(7) 0.2851(6) 0.093(2) Uani 1 1 d . .
F1 F -0.1729(8) -0.0558(8) 0.1059(6) 0.0730(18) Uani 1 1 d . .
F3 F 0.3108(10) 0.2840(9) 0.4483(6) 0.089(2) Uani 1 1 d . .
C4 C 0.4514(13) 0.0796(14) 0.1571(9) 0.060(3) Uani 1 1 d . .
H7 H 0.3805 0.0243 0.0928 0.073 Uiso 1 1 calc R U
N1 N 0.6371(11) 0.3307(10) 0.2591(8) 0.061(2) Uani 1 1 d . .
C5 C 0.5323(13) 0.2469(14) 0.1672(9) 0.056(3) Uani 1 1 d . .
C2 C 0.5821(14) 0.0773(13) 0.3308(10) 0.069(3) Uani 1 1 d . .
H8 H 0.6057 0.0209 0.3861 0.082 Uiso 1 1 calc R U
C15 C 0.1906(15) 0.2003(14) 0.3643(9) 0.062(3) Uani 1 1 d . .
C1 C 0.6574(14) 0.2464(13) 0.3411(9) 0.062(3) Uani 1 1 d . .
C3 C 0.4722(15) -0.0066(13) 0.2382(10) 0.063(3) Uani 1 1 d . .
C6 C 0.777(2) 0.3433(16) 0.4390(11) 0.101(5) Uani 1 1 d . .
H3 H 0.8805 0.4288 0.4156 0.152 Uiso 1 1 calc R U
H1 H 0.8145 0.2734 0.4799 0.152 Uiso 1 1 calc R U
H2 H 0.7125 0.3906 0.4850 0.152 Uiso 1 1 calc R U
C8 C 0.5077(15) 0.3430(15) 0.0785(10) 0.083(4) Uani 1 1 d . .
H6 H 0.4747 0.4284 0.1100 0.124 Uiso 1 1 calc R U
H5 H 0.4142 0.2722 0.0245 0.124 Uiso 1 1 calc R U
H4 H 0.6184 0.3905 0.0439 0.124 Uiso 1 1 calc R U
C7 C 0.3897(18) -0.1914(14) 0.2284(12) 0.088(4) Uani 1 1 d . .
H11 H 0.3310 -0.2332 0.1557 0.132 Uiso 1 1 calc R U
H10 H 0.3030 -0.2276 0.2823 0.132 Uiso 1 1 calc R U
H9 H 0.4826 -0.2309 0.2410 0.132 Uiso 1 1 calc R U
C13 C 0.0380(14) 0.1954(13) 0.1924(9) 0.055(3) Uani 1 1 d . .
C14 C 0.1578(15) 0.2773(13) 0.2800(10) 0.066(3) Uani 1 1 d . .
C12 C -0.0527(13) 0.0257(11) 0.1917(8) 0.050(3) Uani 1 1 d . .
C16 C 0.1000(14) 0.0315(13) 0.3581(8) 0.058(3) Uani 1 1 d . .
C11 C -0.0217(14) -0.0552(12) 0.2741(9) 0.053(3) Uani 1 1 d . .

loop_
_atom_site_aniso_label
_atom_site_aniso_U_11
_atom_site_aniso_U_22
_atom_site_aniso_U_33
_atom_site_aniso_U_23
_atom_site_aniso_U_13
_atom_site_aniso_U_12
I1 0.0684(5) 0.0496(5) 0.0798(6) 0.0272(4) 0.0118(4) 0.0178(4)
I2 0.0872(6) 0.0656(6) 0.0873(7) 0.0390(5) 0.0112(5) 0.0316(5)
F4 0.097(5) 0.086(5) 0.060(4) 0.028(4) -0.008(3) 0.038(4)
F2 0.127(6) 0.037(4) 0.098(6) 0.008(3) 0.002(4) 0.015(4)
F1 0.072(4) 0.064(4) 0.073(5) 0.024(4) -0.010(3) 0.015(3)
F3 0.103(5) 0.083(5) 0.067(5) -0.009(4) -0.016(4) 0.028(4)
C4 0.051(6) 0.059(7) 0.063(8) 0.007(6) -0.002(5) 0.013(5)
N1 0.062(5) 0.050(5) 0.067(6) 0.023(5) 0.006(5) 0.015(4)
C5 0.049(6) 0.064(7) 0.053(7) 0.016(6) -0.005(5) 0.018(5)
C2 0.075(8) 0.048(7) 0.081(9) 0.029(6) 0.003(7) 0.018(6)
C15 0.070(7) 0.056(7) 0.055(8) 0.009(6) -0.003(6) 0.019(6)
C1 0.061(7) 0.050(6) 0.064(8) 0.021(6) -0.007(6) 0.009(5)
C3 0.064(7) 0.053(7) 0.064(8) 0.009(6) -0.001(6) 0.017(6)
C6 0.146(12) 0.070(9) 0.076(9) 0.013(7) -0.046(9) 0.033(9)
C8 0.070(8) 0.084(9) 0.078(9) 0.035(7) -0.001(6) 0.010(7)
C7 0.103(9) 0.052(8) 0.105(11) 0.000(7) -0.001(8) 0.028(7)
C13 0.066(7) 0.051(6) 0.057(7) 0.020(5) 0.016(6) 0.028(5)
C14 0.080(8) 0.050(7) 0.071(9) 0.015(6) 0.015(7) 0.027(6)
C12 0.054(6) 0.045(6) 0.059(8) 0.008(5) 0.015(6) 0.028(5)
C16 0.075(7) 0.068(8) 0.043(7) 0.018(6) 0.006(6) 0.038(7)
C11 0.063(6) 0.044(6) 0.053(7) 0.019(5) 0.007(5) 0.018(5)

loop_
_atom_type_symbol
_atom_type_description
_atom_type_scat_dispersion_real
_atom_type_scat_dispersion_imag
_atom_type_scat_source
C C 0.0033 0.0016 'International Tables Vol C Tables 4.2.6.8 and 6.1.1.4'
H H 0.0000 0.0000 'International Tables Vol C Tables 4.2.6.8 and 6.1.1.4'
N N 0.0061 0.0033 'International Tables Vol C Tables 4.2.6.8 and 6.1.1.4'
F F 0.0171 0.0103 'International Tables Vol C Tables 4.2.6.8 and 6.1.1.4'
I I -0.4742 1.8119 'International Tables Vol C Tables 4.2.6.8 and 6.1.1.4'

loop_
_geom_angle_atom_site_label_1
_geom_angle_atom_site_label_2
_geom_angle_atom_site_label_3
_geom_angle
C3 C4 C5 121.5(11)
C1 N1 C5 118.5(9)
N1 C5 C4 120.7(9)
N1 C5 C8 117.6(10)
C4 C5 C8 121.7(11)
C3 C2 C1 119.3(10)
F3 C15 C14 120.7(11)
F3 C15 C16 121.4(9)
C14 C15 C16 117.9(11)
N1 C1 C2 121.6(11)
N1 C1 C6 116.4(10)
C2 C1 C6 121.8(10)
C4 C3 C2 118.2(11)
C4 C3 C7 122.9(12)
C2 C3 C7 118.8(10)
C14 C13 C12 117.4(9)
C14 C13 I2 121.9(8)
C12 C13 I2 120.7(9)
C15 C14 C13 122.2(11)
C15 C14 F2 117.5(11)
C13 C14 F2 120.2(10)
F1 C12 C11 120.5(9)
F1 C12 C13 117.7(9)
C11 C12 C13 121.8(10)
F4 C16 C11 121.1(10)
F4 C16 C15 116.7(10)
C11 C16 C15 122.3(9)
C16 C11 C12 118.3(9)
C16 C11 I1 121.2(7)
C12 C11 I1 120.5(8)

loop_
_geom_bond_atom_site_label_1
_geom_bond_atom_site_label_2
_geom_bond_distance
I1 C11 2.104(9)
I2 C13 2.067(9)
F4 C16 1.337(10)
F2 C14 1.359(12)
F1 C12 1.344(12)
F3 C15 1.332(13)
C4 C3 1.345(15)
C4 C5 1.369(14)
N1 C1 1.341(12)
N1 C5 1.349(13)
C5 C8 1.487(13)
C2 C3 1.372(16)
C2 C1 1.382(14)
C15 C14 1.355(14)
C15 C16 1.388(14)
C1 C6 1.478(16)
C3 C7 1.511(15)
C13 C14 1.359(15)
C13 C12 1.400(13)
C12 C11 1.354(13)
C16 C11 1.344(15)
